data_4128721
loop_
_publ_author_name
'Gao, Wen-Xi'
'Feng, Hui-Jun'
'Lin, Yue-Jian'
'Jin, Guo-Xin'

_publ_section_title
;
 Covalent Post-assembly Modification Triggers Structural Transformations
 of Borromean Rings.
;
_journal_issue 23
_journal_name_full 'Journal of the American Chemical Society'
_journal_page_first 9160
_journal_page_last 9164
_journal_paper_doi 10.1021/jacs.9b02985
_journal_volume 141
_journal_year 2019
_chemical_formula_sum 'C89 H102 Cl4 F12 N12 O24 Rh4 S4'
_chemical_formula_weight 2633.50
_space_group_crystal_system monoclinic
_space_group_IT_number 14
_space_group_name_Hall '-P 2yn'
_space_group_name_H-M_alt 'P 1 21/n 1'
_atom_sites_solution_hydrogens geom
_audit_creation_method SHELXL-2014/7
_cell_angle_alpha 90
_cell_angle_beta 103.341(5)
_cell_angle_gamma 90
_cell_formula_units_Z 4
_cell_length_a 24.819(7)
_cell_length_b 15.641(5)
_cell_length_c 29.158(8)
_cell_measurement_reflns_used 2702
_cell_measurement_temperature 203(2)
_cell_measurement_theta_max 23.83
_cell_measurement_theta_min 2.37
_cell_volume 11014(6)
_computing_cell_refinement 'Bruker SAINT'
_computing_data_collection 'Bruker APEX2'
_computing_data_reduction 'Bruker SAINT'
_computing_molecular_graphics 'Bruker SHELXTL'
_computing_publication_material 'Bruker SHELXTL'
_computing_structure_refinement 'SHELXL-2014/7 (Sheldrick, 2014)'
_computing_structure_solution 'SHELXS-97 (Sheldrick, 2008)'
_diffrn_ambient_temperature 203(2)
_diffrn_measured_fraction_theta_full 0.993
_diffrn_measured_fraction_theta_max 0.994
_diffrn_measurement_device_type 'Bruker APEX-II CCD'
_diffrn_measurement_method '\f and \w scans'
_diffrn_radiation_type MoK\a
_diffrn_radiation_wavelength 0.71073
_diffrn_reflns_av_R_equivalents 0.0561
_diffrn_reflns_av_unetI/netI 0.0636
_diffrn_reflns_Laue_measured_fraction_full 0.993
_diffrn_reflns_Laue_measured_fraction_max 0.994
_diffrn_reflns_limit_h_max 31
_diffrn_reflns_limit_h_min -31
_diffrn_reflns_limit_k_max 19
_diffrn_reflns_limit_k_min -12
_diffrn_reflns_limit_l_max 34
_diffrn_reflns_limit_l_min -36
_diffrn_reflns_number 73005
_diffrn_reflns_point_group_measured_fraction_full 0.993
_diffrn_reflns_point_group_measured_fraction_max 0.994
_diffrn_reflns_theta_full 25.242
_diffrn_reflns_theta_max 26.499
_diffrn_reflns_theta_min 1.625
_exptl_absorpt_coefficient_mu 0.854
_exptl_absorpt_correction_T_max 0.801
_exptl_absorpt_correction_T_min 0.687
_exptl_absorpt_correction_type multi-scan
_exptl_absorpt_process_details sadabs
_exptl_crystal_colour brown
_exptl_crystal_density_diffrn 1.588
_exptl_crystal_description sheet
_exptl_crystal_F_000 5328
_exptl_crystal_size_max 0.680
_exptl_crystal_size_mid 0.650
_exptl_crystal_size_min 0.220
_refine_diff_density_max 1.253
_refine_diff_density_min -0.829
_refine_diff_density_rms 0.119
_refine_ls_extinction_method none
_refine_ls_goodness_of_fit_ref 1.015
_refine_ls_hydrogen_treatment constr
_refine_ls_matrix_type full
_refine_ls_number_parameters 1365
_refine_ls_number_reflns 22703
_refine_ls_number_restraints 245
_refine_ls_restrained_S_all 1.032
_refine_ls_R_factor_all 0.1022
_refine_ls_R_factor_gt 0.0601
_refine_ls_shift/su_max 0.002
_refine_ls_shift/su_mean 0.000
_refine_ls_structure_factor_coef Fsqd
_refine_ls_weighting_details 'w=1/[\s^2^(Fo^2^)+(0.1008P)^2^+20.5900P] where P=(Fo^2^+2Fc^2^)/3'
_refine_ls_weighting_scheme calc
_refine_ls_wR_factor_gt 0.1584
_refine_ls_wR_factor_ref 0.1878
_reflns_Friedel_coverage 0.000
_reflns_number_gt 14925
_reflns_number_total 22703
_reflns_threshold_expression 'I > 2\s(I)'
_cod_data_source_file ja9b02985_si_007.cif
_cod_data_source_block mo_80518b_sq
_cod_original_cell_volume 11013(6)
_cod_original_sg_symbol_H-M 'P 21/n'
_cod_database_code 4128721
_shelx_shelxl_version_number 2014/7
_shelx_space_group_comment
; 
The symmetry employed for this shelxl refinement is uniquely defined 
by the following loop, which should always be used as a source of 
symmetry information in preference to the above space-group names. 
They are only intended as comments. 
;
_shelx_estimated_absorpt_t_min 0.594
_shelx_estimated_absorpt_t_max 0.834

loop_
_space_group_symop_operation_xyz
'x, y, z'
'-x+1/2, y+1/2, -z+1/2'
'-x, -y, -z'
'x-1/2, -y-1/2, z-1/2'

loop_
_atom_site_label
_atom_site_type_symbol
_atom_site_fract_x
_atom_site_fract_y
_atom_site_fract_z
_atom_site_U_iso_or_equiv
_atom_site_adp_type
_atom_site_occupancy
_atom_site_site_symmetry_order
_atom_site_calc_flag
_atom_site_refinement_flags_posn
_atom_site_refinement_flags_adp
_atom_site_refinement_flags_occupancy
_atom_site_disorder_assembly
_atom_site_disorder_group
Rh1 Rh 0.36006(2) 0.21289(3) 0.98963(2) 0.03507(12) Uani 1 1 d . . . . .
Rh2 Rh 0.31115(2) 0.58470(3) 0.79444(2) 0.03590(13) Uani 1 1 d . . . . .
Rh3 Rh 0.96647(2) 0.23309(3) 0.94408(2) 0.03301(12) Uani 1 1 d . . . . .
Rh4 Rh 0.92569(2) 0.64651(3) 0.77732(2) 0.04125(14) Uani 1 1 d . . . . .
Cl1 Cl 0.32868(8) 0.25978(11) 0.81160(6) 0.0542(4) Uani 1 1 d . . . . .
Cl2 Cl 0.36609(9) 0.53783(12) 0.97423(6) 0.0617(5) Uani 1 1 d . . . . .
Cl3 Cl 0.91303(10) 0.32064(13) 0.76923(6) 0.0686(6) Uani 1 1 d . . . . .
Cl4 Cl 0.98329(7) 0.55803(10) 0.95016(5) 0.0468(4) Uani 1 1 d . . . . .
N1 N 0.4455(2) 0.2144(3) 0.98890(18) 0.0390(12) Uani 1 1 d . . . . .
N2 N 0.6288(2) 0.2042(4) 0.9452(2) 0.0616(17) Uani 1 1 d . . . . .
N3 N 0.6808(2) 0.2099(4) 0.9397(2) 0.0609(17) Uani 1 1 d . . . . .
N4 N 0.7109(3) 0.2673(5) 1.0182(2) 0.0648(17) Uani 1 1 d . . . . .
N5 N 0.6570(3) 0.2579(5) 1.0238(2) 0.0678(18) Uani 1 1 d . . . . .
N6 N 0.88299(19) 0.2500(3) 0.94777(17) 0.0361(11) Uani 1 1 d . . . . .
N7 N 0.3956(2) 0.5882(3) 0.79366(17) 0.0410(12) Uani 1 1 d . . . . .
N8 N 0.5763(3) 0.5762(5) 0.7376(2) 0.0712(19) Uani 1 1 d . . . . .
N9 N 0.6315(3) 0.5830(5) 0.7348(3) 0.076(2) Uani 1 1 d . . . . .
N10 N 0.6519(2) 0.6513(4) 0.8111(2) 0.0553(16) Uani 1 1 d . . . . .
N11 N 0.5983(2) 0.6438(4) 0.8131(2) 0.0570(16) Uani 1 1 d . . . . .
N12 N 0.8414(2) 0.6387(3) 0.77958(17) 0.0411(12) Uani 1 1 d . . . . .
O1 O 0.36420(17) 0.3483(3) 0.98309(14) 0.0409(10) Uani 1 1 d . . . . .
O2 O 0.34606(17) 0.2330(3) 0.91562(14) 0.0405(10) Uani 1 1 d . . . . .
O3 O 0.32016(16) 0.4497(3) 0.80178(13) 0.0372(9) Uani 1 1 d . . . . .
O4 O 0.33638(17) 0.5656(3) 0.86918(14) 0.0393(9) Uani 1 1 d . . . . .
O5 O 0.97389(15) 0.3677(2) 0.94624(13) 0.0329(8) Uani 1 1 d . . . . .
O6 O 0.94141(17) 0.2696(2) 0.87172(14) 0.0383(9) Uani 1 1 d . . . . .
O7 O 0.92258(18) 0.5105(3) 0.77429(13) 0.0438(10) Uani 1 1 d . . . . .
O8 O 0.94613(18) 0.6095(3) 0.84921(14) 0.0436(10) Uani 1 1 d . . . . .
O9 O 0.1651(3) -0.0193(4) 0.1337(2) 0.0833(18) Uani 1 1 d . . . . .
O10 O 0.1968(3) 0.1007(4) 0.1836(2) 0.0861(19) Uani 1 1 d . . . . .
O11 O 0.1473(4) 0.1257(7) 0.1046(3) 0.152(4) Uani 1 1 d D . . . .
O12 O 0.4251(2) 0.4328(4) 0.6199(3) 0.106(3) Uani 1 1 d . . . . .
O13 O 0.3478(3) 0.5241(4) 0.6256(3) 0.093(2) Uani 1 1 d . . . . .
O14 O 0.3731(3) 0.4000(4) 0.6776(2) 0.0865(19) Uani 1 1 d . . . . .
O15 O 0.2153(5) 0.5646(6) 0.9288(5) 0.174(4) Uani 1 1 d D U . . .
O16 O 0.2148(5) 0.4182(11) 0.9626(4) 0.249(8) Uani 1 1 d . U . . .
O17 O 0.2085(5) 0.4315(8) 0.8846(4) 0.191(6) Uani 1 1 d . U . . .
S1 S 0.18039(8) 0.07001(14) 0.13613(7) 0.0610(5) Uani 1 1 d D . . . .
S2 S 0.37415(8) 0.44144(13) 0.63319(8) 0.0605(5) Uani 1 1 d . . . . .
S3 S 0.19972(13) 0.4682(3) 0.92319(12) 0.1181(12) Uani 1 1 d D U . . .
F1 F 0.2797(3) 0.0106(7) 0.1444(3) 0.173(4) Uani 1 1 d . U . . .
F2 F 0.2374(4) 0.0423(5) 0.0738(3) 0.155(3) Uani 1 1 d . U . . .
F3 F 0.2686(4) 0.1423(6) 0.1221(4) 0.194(5) Uani 1 1 d . U . . .
F4 F 0.3460(2) 0.2947(3) 0.59199(18) 0.0890(16) Uani 1 1 d . . . . .
F5 F 0.27803(19) 0.3722(4) 0.5998(2) 0.0883(16) Uani 1 1 d . . . . .
F6 F 0.3210(3) 0.4032(4) 0.54712(18) 0.107(2) Uani 1 1 d . . . . .
F7 F 0.1057(3) 0.5187(7) 0.8728(4) 0.195(5) Uani 1 1 d D . . . .
F8 F 0.1018(5) 0.4077(7) 0.9111(5) 0.235(6) Uani 1 1 d . . . . .
F9 F 0.1147(4) 0.5209(10) 0.9483(5) 0.234(6) Uani 1 1 d . . . . .
C1 C 0.3546(2) 0.3763(4) 0.94168(19) 0.0320(12) Uani 1 1 d . . . . .
C2 C 0.3444(2) 0.3097(4) 0.90221(19) 0.0314(12) Uani 1 1 d . . . . .
C3 C 0.3358(2) 0.3356(4) 0.85596(19) 0.0345(13) Uani 1 1 d . . . . .
C4 C 0.3307(2) 0.4223(4) 0.8437(2) 0.0321(12) Uani 1 1 d . . . . .
C5 C 0.3407(2) 0.4884(4) 0.8829(2) 0.0343(12) Uani 1 1 d . . . . .
C6 C 0.3532(2) 0.4630(4) 0.9296(2) 0.0386(13) Uani 1 1 d . . . . .
C7 C 0.9614(2) 0.4058(4) 0.90661(19) 0.0304(12) Uani 1 1 d . . . . .
C8 C 0.9429(2) 0.3474(4) 0.86367(19) 0.0312(12) Uani 1 1 d . . . . .
C9 C 0.9303(3) 0.3848(4) 0.8188(2) 0.0404(14) Uani 1 1 d . . . . .
C10 C 0.9325(2) 0.4729(4) 0.8135(2) 0.0391(14) Uani 1 1 d . . . . .
C11 C 0.9477(2) 0.5305(4) 0.85696(19) 0.0336(12) Uani 1 1 d . . . . .
C12 C 0.9626(2) 0.4937(4) 0.90090(19) 0.0316(12) Uani 1 1 d . . . . .
C13 C 0.4809(3) 0.2637(5) 1.0182(3) 0.0572(19) Uani 1 1 d . . . . .
H13 H 0.4673 0.2962 1.0402 0.069 Uiso 1 1 calc R U . . .
C14 C 0.5362(3) 0.2708(5) 1.0187(3) 0.0561(19) Uani 1 1 d . . . . .
H14 H 0.5592 0.3076 1.0402 0.067 Uiso 1 1 calc R U . . .
C15 C 0.5575(3) 0.2225(4) 0.9871(2) 0.0445(15) Uani 1 1 d . . . . .
C16 C 0.5204(3) 0.1702(4) 0.9562(2) 0.0468(16) Uani 1 1 d . . . . .
H16 H 0.5329 0.1364 0.9341 0.056 Uiso 1 1 calc R U . . .
C17 C 0.4657(2) 0.1681(4) 0.9579(2) 0.0449(15) Uani 1 1 d . . . . .
H17 H 0.4414 0.1328 0.9366 0.054 Uiso 1 1 calc R U . . .
C18 C 0.6173(2) 0.2282(4) 0.9858(2) 0.0421(15) Uani 1 1 d . . . . .
C19 C 0.7205(2) 0.2418(4) 0.9741(2) 0.0414(14) Uani 1 1 d . . . . .
C20 C 0.8435(3) 0.1998(4) 0.9225(2) 0.0447(15) Uani 1 1 d . . . . .
H20 H 0.8527 0.1643 0.8994 0.054 Uiso 1 1 calc R U . . .
C21 C 0.7899(3) 0.1974(5) 0.9284(2) 0.0510(17) Uani 1 1 d . . . . .
H21 H 0.7630 0.1628 0.9091 0.061 Uiso 1 1 calc R U . . .
C22 C 0.7765(2) 0.2481(4) 0.9641(2) 0.0395(14) Uani 1 1 d . . . . .
C23 C 0.8168(3) 0.3018(4) 0.9894(2) 0.0458(15) Uani 1 1 d . . . . .
H23 H 0.8086 0.3383 1.0125 0.055 Uiso 1 1 calc R U . . .
C24 C 0.8691(3) 0.3014(4) 0.9806(2) 0.0423(14) Uani 1 1 d . . . . .
H24 H 0.8961 0.3383 0.9980 0.051 Uiso 1 1 calc R U . . .
C25 C 0.4309(2) 0.6452(4) 0.8185(2) 0.0448(15) Uani 1 1 d . . . . .
H25 H 0.4184 0.6812 0.8396 0.054 Uiso 1 1 calc R U . . .
C26 C 0.4847(3) 0.6533(5) 0.8144(2) 0.0513(17) Uani 1 1 d . . . . .
H26 H 0.5082 0.6940 0.8326 0.062 Uiso 1 1 calc R U . . .
C27 C 0.5042(2) 0.6014(4) 0.7832(2) 0.0389(14) Uani 1 1 d . . . . .
C28 C 0.4673(3) 0.5407(4) 0.7582(2) 0.0489(16) Uani 1 1 d . . . . .
H28 H 0.4788 0.5030 0.7372 0.059 Uiso 1 1 calc R U . . .
C29 C 0.4143(3) 0.5367(4) 0.7644(2) 0.0458(15) Uani 1 1 d . . . . .
H29 H 0.3901 0.4957 0.7472 0.055 Uiso 1 1 calc R U . . .
C30 C 0.5617(3) 0.6066(4) 0.7780(2) 0.0406(14) Uani 1 1 d . . . . .
C31 C 0.6685(3) 0.6200(4) 0.7746(2) 0.0399(14) Uani 1 1 d . . . . .
C32 C 0.8180(3) 0.6883(4) 0.8069(2) 0.0440(15) Uani 1 1 d . . . . .
H32 H 0.8404 0.7272 0.8274 0.053 Uiso 1 1 calc R U . . .
C33 C 0.7619(3) 0.6847(4) 0.8061(2) 0.0481(16) Uani 1 1 d . . . . .
H33 H 0.7470 0.7204 0.8260 0.058 Uiso 1 1 calc R U . . .
C34 C 0.7278(3) 0.6284(4) 0.7759(2) 0.0424(14) Uani 1 1 d . . . . .
C35 C 0.7526(3) 0.5756(5) 0.7475(2) 0.0580(19) Uani 1 1 d . . . . .
H35 H 0.7316 0.5350 0.7272 0.070 Uiso 1 1 calc R U . . .
C36 C 0.8083(3) 0.5852(5) 0.7503(2) 0.058(2) Uani 1 1 d . . . . .
H36 H 0.8242 0.5517 0.7301 0.070 Uiso 1 1 calc R U . . .
C37 C 0.2798(3) 0.1686(6) 0.9943(2) 0.062(2) Uani 1 1 d . . . . .
C38 C 0.3150(3) 0.0966(5) 0.9913(2) 0.0536(18) Uani 1 1 d . . . . .
C39 C 0.3606(3) 0.0991(4) 1.0313(2) 0.0442(15) Uani 1 1 d . . . . .
C40 C 0.3551(3) 0.1743(4) 1.0583(2) 0.0432(15) Uani 1 1 d . . . . .
C41 C 0.3041(3) 0.2158(5) 1.0359(3) 0.057(2) Uani 1 1 d . . . . .
C42 C 0.2259(3) 0.1884(9) 0.9598(4) 0.112(4) Uani 1 1 d . U . . .
H42A H 0.2284 0.1710 0.9284 0.167 Uiso 1 1 calc R U . . .
H42B H 0.2188 0.2493 0.9600 0.167 Uiso 1 1 calc R U . . .
H42C H 0.1960 0.1576 0.9687 0.167 Uiso 1 1 calc R U . . .
C43 C 0.3039(4) 0.0293(7) 0.9540(3) 0.092(3) Uani 1 1 d . U . . .
H43A H 0.3387 0.0043 0.9510 0.138 Uiso 1 1 calc R U . . .
H43B H 0.2852 0.0546 0.9242 0.138 Uiso 1 1 calc R U . . .
H43C H 0.2806 -0.0148 0.9626 0.138 Uiso 1 1 calc R U . . .
C44 C 0.4057(3) 0.0334(5) 1.0417(3) 0.068(2) Uani 1 1 d . . . . .
H44A H 0.3939 -0.0144 1.0581 0.101 Uiso 1 1 calc R U . . .
H44B H 0.4388 0.0586 1.0612 0.101 Uiso 1 1 calc R U . . .
H44C H 0.4135 0.0136 1.0123 0.101 Uiso 1 1 calc R U . . .
C45 C 0.3924(3) 0.1984(6) 1.1041(3) 0.065(2) Uani 1 1 d . . . . .
H45A H 0.4306 0.1914 1.1020 0.098 Uiso 1 1 calc R U . . .
H45B H 0.3851 0.1618 1.1288 0.098 Uiso 1 1 calc R U . . .
H45C H 0.3859 0.2575 1.1112 0.098 Uiso 1 1 calc R U . . .
C46 C 0.2827(4) 0.2972(6) 1.0527(3) 0.093(3) Uani 1 1 d . . . . .
H46A H 0.2543 0.2838 1.0695 0.140 Uiso 1 1 calc R U . . .
H46B H 0.2672 0.3332 1.0258 0.140 Uiso 1 1 calc R U . . .
H46C H 0.3129 0.3271 1.0735 0.140 Uiso 1 1 calc R U . . .
C47 C 0.2516(2) 0.5883(4) 0.7292(2) 0.0425(15) Uani 1 1 d . . . . .
C48 C 0.2240(3) 0.5885(5) 0.7667(2) 0.0506(17) Uani 1 1 d . . . . .
C49 C 0.2399(3) 0.6628(5) 0.7935(3) 0.059(2) Uani 1 1 d . . . . .
C50 C 0.2793(4) 0.7084(5) 0.7722(3) 0.072(3) Uani 1 1 d . . . . .
C51 C 0.2847(3) 0.6620(5) 0.7325(3) 0.0548(18) Uani 1 1 d . . . . .
C52 C 0.2451(3) 0.5221(6) 0.6913(3) 0.068(2) Uani 1 1 d . . . . .
H52A H 0.2142 0.5372 0.6656 0.101 Uiso 1 1 calc R U . . .
H52B H 0.2382 0.4669 0.7040 0.101 Uiso 1 1 calc R U . . .
H52C H 0.2788 0.5193 0.6798 0.101 Uiso 1 1 calc R U . . .
C53 C 0.1836(3) 0.5204(6) 0.7739(3) 0.084(3) Uani 1 1 d . . . . .
H53A H 0.2038 0.4689 0.7859 0.126 Uiso 1 1 calc R U . . .
H53B H 0.1580 0.5081 0.7442 0.126 Uiso 1 1 calc R U . . .
H53C H 0.1632 0.5406 0.7964 0.126 Uiso 1 1 calc R U . . .
C54 C 0.2209(5) 0.6892(8) 0.8366(3) 0.115(4) Uani 1 1 d . U . . .
H54A H 0.1886 0.7258 0.8275 0.173 Uiso 1 1 calc R U . . .
H54B H 0.2503 0.7202 0.8577 0.173 Uiso 1 1 calc R U . . .
H54C H 0.2114 0.6388 0.8525 0.173 Uiso 1 1 calc R U . . .
C55 C 0.3041(5) 0.7937(6) 0.7896(5) 0.144(6) Uani 1 1 d . U . . .
H55A H 0.3411 0.7979 0.7840 0.216 Uiso 1 1 calc R U . . .
H55B H 0.3062 0.7988 0.8231 0.216 Uiso 1 1 calc R U . . .
H55C H 0.2812 0.8392 0.7729 0.216 Uiso 1 1 calc R U . . .
C56 C 0.3195(4) 0.6889(7) 0.6983(4) 0.097(3) Uani 1 1 d . U . . .
H56A H 0.2977 0.7255 0.6741 0.146 Uiso 1 1 calc R U . . .
H56B H 0.3311 0.6385 0.6837 0.146 Uiso 1 1 calc R U . . .
H56C H 0.3519 0.7198 0.7152 0.146 Uiso 1 1 calc R U . . .
C57 C 0.9750(2) 0.1107(4) 0.9780(2) 0.0427(14) Uani 1 1 d . . . . .
C58 C 0.9938(3) 0.1073(4) 0.9354(2) 0.0442(15) Uani 1 1 d . . . . .
C59 C 1.0400(2) 0.1652(4) 0.9396(2) 0.0433(15) Uani 1 1 d . . . . .
C60 C 1.0489(2) 0.2039(4) 0.9845(2) 0.0420(14) Uani 1 1 d . . . . .
C61 C 1.0077(3) 0.1732(4) 1.0084(2) 0.0450(15) Uani 1 1 d . . . . .
C62 C 0.9282(3) 0.0585(5) 0.9884(3) 0.061(2) Uani 1 1 d . . . . .
H62A H 0.9007 0.0482 0.9594 0.091 Uiso 1 1 calc R U . . .
H62B H 0.9113 0.0894 1.0103 0.091 Uiso 1 1 calc R U . . .
H62C H 0.9425 0.0043 1.0022 0.091 Uiso 1 1 calc R U . . .
C63 C 0.9706(3) 0.0525(5) 0.8932(3) 0.065(2) Uani 1 1 d . . . . .
H63A H 0.9939 0.0024 0.8937 0.097 Uiso 1 1 calc R U . . .
H63B H 0.9697 0.0849 0.8647 0.097 Uiso 1 1 calc R U . . .
H63C H 0.9334 0.0347 0.8939 0.097 Uiso 1 1 calc R U . . .
C64 C 1.0725(3) 0.1795(5) 0.9030(3) 0.063(2) Uani 1 1 d . . . . .
H64A H 1.0962 0.2291 0.9115 0.094 Uiso 1 1 calc R U . . .
H64B H 1.0473 0.1890 0.8727 0.094 Uiso 1 1 calc R U . . .
H64C H 1.0951 0.1295 0.9012 0.094 Uiso 1 1 calc R U . . .
C65 C 1.0929(3) 0.2675(5) 1.0054(3) 0.062(2) Uani 1 1 d . . . . .
H65A H 1.1105 0.2883 0.9811 0.093 Uiso 1 1 calc R U . . .
H65B H 1.1204 0.2403 1.0302 0.093 Uiso 1 1 calc R U . . .
H65C H 1.0763 0.3151 1.0185 0.093 Uiso 1 1 calc R U . . .
C66 C 1.0050(3) 0.1947(5) 1.0580(2) 0.0607(19) Uani 1 1 d . . . . .
H66A H 0.9699 0.1757 1.0635 0.091 Uiso 1 1 calc R U . . .
H66B H 1.0084 0.2561 1.0626 0.091 Uiso 1 1 calc R U . . .
H66C H 1.0350 0.1663 1.0799 0.091 Uiso 1 1 calc R U . . .
C67 C 0.9998(3) 0.7191(5) 0.7808(3) 0.0548(18) Uani 1 1 d . . . . .
C68 C 0.9912(3) 0.6624(5) 0.7426(3) 0.059(2) Uani 1 1 d . . . . .
C69 C 0.9398(4) 0.6820(7) 0.7118(3) 0.081(3) Uani 1 1 d D . . . .
C70 C 0.9176(3) 0.7543(7) 0.7320(4) 0.088(3) Uani 1 1 d D . . . .
C71 C 0.9540(3) 0.7749(5) 0.7753(3) 0.063(2) Uani 1 1 d . . . . .
C72 C 1.0485(4) 0.7205(7) 0.8220(4) 0.095(3) Uani 1 1 d . . . . .
H72A H 1.0684 0.6668 0.8236 0.142 Uiso 1 1 calc R U . . .
H72B H 1.0357 0.7284 0.8508 0.142 Uiso 1 1 calc R U . . .
H72C H 1.0729 0.7672 0.8184 0.142 Uiso 1 1 calc R U . . .
C73 C 1.0309(4) 0.5907(7) 0.7382(4) 0.108(4) Uani 1 1 d . . . . .
H73A H 1.0571 0.5826 0.7682 0.163 Uiso 1 1 calc R U . . .
H73B H 1.0507 0.6054 0.7142 0.163 Uiso 1 1 calc R U . . .
H73C H 1.0102 0.5383 0.7293 0.163 Uiso 1 1 calc R U . . .
C74 C 0.9167(6) 0.6268(12) 0.6669(4) 0.171(7) Uani 1 1 d . U . . .
H74A H 0.9444 0.6225 0.6484 0.257 Uiso 1 1 calc R U . . .
H74B H 0.8836 0.6536 0.6482 0.257 Uiso 1 1 calc R U . . .
H74C H 0.9076 0.5701 0.6763 0.257 Uiso 1 1 calc R U . . .
C75 C 0.8631(4) 0.7993(10) 0.7106(6) 0.168(7) Uani 1 1 d . U . . .
H75A H 0.8493 0.8269 0.7354 0.252 Uiso 1 1 calc R U . . .
H75B H 0.8362 0.7577 0.6947 0.252 Uiso 1 1 calc R U . . .
H75C H 0.8691 0.8419 0.6881 0.252 Uiso 1 1 calc R U . . .
C76 C 0.9496(5) 0.8463(7) 0.8087(5) 0.120(4) Uani 1 1 d . U . . .
H76A H 0.9207 0.8857 0.7936 0.180 Uiso 1 1 calc R U . . .
H76B H 0.9846 0.8764 0.8173 0.180 Uiso 1 1 calc R U . . .
H76C H 0.9405 0.8229 0.8369 0.180 Uiso 1 1 calc R U . . .
C77 C 0.2457(5) 0.0656(7) 0.1185(4) 0.097(3) Uani 1 1 d . . . . .
C78 C 0.3280(3) 0.3759(5) 0.5911(3) 0.0560(18) Uani 1 1 d . . . . .
C79 C 0.1275(5) 0.4817(7) 0.9126(4) 0.094(3) Uani 1 1 d D . . . .
S4 S 0.42782(15) 0.8859(3) 0.89958(12) 0.0590(14) Uani 0.565(7) 1 d D U P A 1
O18 O 0.4485(15) 0.9268(17) 0.9424(8) 0.075(6) Uani 0.565(7) 1 d . U P A 1
O19 O 0.3730(10) 0.8519(14) 0.8906(8) 0.125(9) Uani 0.565(7) 1 d . U P A 1
O20 O 0.4686(9) 0.8267(11) 0.8887(7) 0.096(6) Uani 0.565(7) 1 d D U P A 1
C80 C 0.4310(6) 0.9646(12) 0.8566(5) 0.070(4) Uani 0.565(7) 1 d D U P A 1
F10 F 0.4013(10) 1.0329(13) 0.8596(7) 0.134(8) Uani 0.565(7) 1 d D U P A 1
F11 F 0.4806(7) 1.0069(12) 0.8660(7) 0.148(9) Uani 0.565(7) 1 d D U P A 1
F12 F 0.4124(14) 0.9351(16) 0.8127(5) 0.097(7) Uani 0.565(7) 1 d D U P A 1
S4' S 0.4472(3) 0.8991(5) 0.8562(2) 0.092(2) Uani 0.435(7) 1 d D U P A 2
O18' O 0.414(2) 0.903(3) 0.8093(10) 0.115(13) Uani 0.435(7) 1 d D U P A 2
O19' O 0.4930(7) 0.9563(14) 0.8581(10) 0.095(7) Uani 0.435(7) 1 d D U P A 2
O20' O 0.4543(14) 0.8146(12) 0.8751(9) 0.109(10) Uani 0.435(7) 1 d D U P A 2
C80' C 0.4113(9) 0.9484(14) 0.8962(8) 0.112(9) Uani 0.435(7) 1 d D U P A 2
F10' F 0.3888(10) 1.0247(14) 0.8822(9) 0.114(7) Uani 0.435(7) 1 d D U P A 2
F11' F 0.4420(19) 0.9554(19) 0.9406(11) 0.093(9) Uani 0.435(7) 1 d D U P A 2
F12' F 0.3668(9) 0.8975(12) 0.8939(9) 0.100(7) Uani 0.435(7) 1 d D U P A 2
C81 C 0.8351(6) 0.5413(12) 0.9297(6) 0.168(7) Uani 1 1 d D U . . .
H81A H 0.8635 0.5017 0.9455 0.252 Uiso 1 1 calc R U . . .
H81B H 0.8192 0.5700 0.9530 0.252 Uiso 1 1 calc R U . . .
H81C H 0.8513 0.5833 0.9125 0.252 Uiso 1 1 calc R U . . .
C82 C 0.7915(7) 0.4940(11) 0.8968(7) 0.185(7) Uani 1 1 d D U . . .
H82A H 0.7690 0.4636 0.9151 0.222 Uiso 1 1 calc R U . . .
H82B H 0.7673 0.5356 0.8768 0.222 Uiso 1 1 calc R U . . .
C83 C 0.7696(7) 0.3978(10) 0.8355(6) 0.168(7) Uani 1 1 d D U . . .
H83A H 0.7507 0.4416 0.8136 0.202 Uiso 1 1 calc R U . . .
H83B H 0.7423 0.3735 0.8512 0.202 Uiso 1 1 calc R U . . .
C84 C 0.7879(5) 0.3294(13) 0.8076(5) 0.179(8) Uani 1 1 d D U . . .
H84A H 0.7875 0.3506 0.7763 0.269 Uiso 1 1 calc R U . . .
H84B H 0.7630 0.2809 0.8053 0.269 Uiso 1 1 calc R U . . .
H84C H 0.8252 0.3117 0.8230 0.269 Uiso 1 1 calc R U . . .
O21 O 0.8088(4) 0.4364(9) 0.8683(4) 0.159(4) Uani 1 1 d . . . . .

loop_
_atom_site_aniso_label
_atom_site_aniso_U_11
_atom_site_aniso_U_22
_atom_site_aniso_U_33
_atom_site_aniso_U_23
_atom_site_aniso_U_13
_atom_site_aniso_U_12
Rh1 0.0254(2) 0.0407(3) 0.0405(3) 0.0037(2) 0.01045(18) 0.00136(19)
Rh2 0.0312(2) 0.0341(3) 0.0410(3) 0.0010(2) 0.00524(19) 0.00416(19)
Rh3 0.0261(2) 0.0312(2) 0.0441(3) 0.00403(19) 0.01308(19) 0.00535(18)
Rh4 0.0360(3) 0.0494(3) 0.0401(3) 0.0134(2) 0.0124(2) 0.0084(2)
Cl1 0.0788(12) 0.0364(8) 0.0402(8) -0.0118(7) -0.0007(8) -0.0062(8)
Cl2 0.0935(14) 0.0424(10) 0.0484(9) -0.0136(8) 0.0146(9) -0.0025(9)
Cl3 0.1114(17) 0.0506(11) 0.0399(9) -0.0117(8) 0.0097(10) 0.0018(11)
Cl4 0.0634(10) 0.0352(8) 0.0374(8) -0.0029(6) 0.0024(7) -0.0002(7)
N1 0.034(3) 0.034(3) 0.053(3) 0.002(2) 0.017(2) -0.001(2)
N2 0.037(3) 0.081(5) 0.073(4) -0.029(3) 0.025(3) -0.013(3)
N3 0.033(3) 0.085(5) 0.070(4) -0.028(3) 0.023(3) -0.007(3)
N4 0.051(4) 0.078(5) 0.074(4) 0.012(4) 0.029(3) 0.009(3)
N5 0.049(4) 0.078(5) 0.079(5) 0.011(4) 0.021(3) 0.016(3)
N6 0.027(2) 0.040(3) 0.044(3) 0.007(2) 0.013(2) 0.005(2)
N7 0.036(3) 0.044(3) 0.043(3) -0.008(2) 0.009(2) -0.006(2)
N8 0.066(4) 0.086(5) 0.067(4) -0.015(4) 0.027(3) -0.011(4)
N9 0.068(4) 0.088(5) 0.078(5) -0.011(4) 0.029(4) -0.014(4)
N10 0.034(3) 0.077(4) 0.057(3) -0.024(3) 0.015(3) -0.007(3)
N11 0.037(3) 0.076(4) 0.059(4) -0.023(3) 0.015(3) -0.001(3)
N12 0.042(3) 0.046(3) 0.038(3) 0.003(2) 0.014(2) -0.001(2)
O1 0.049(2) 0.039(2) 0.036(2) -0.0016(18) 0.0126(19) 0.002(2)
O2 0.046(2) 0.033(2) 0.043(2) 0.0006(18) 0.0136(19) -0.0001(19)
O3 0.042(2) 0.034(2) 0.032(2) -0.0005(17) 0.0022(17) 0.0022(18)
O4 0.043(2) 0.035(2) 0.040(2) -0.0005(18) 0.0086(18) 0.0038(19)
O5 0.033(2) 0.034(2) 0.033(2) 0.0034(17) 0.0106(16) 0.0029(17)
O6 0.044(2) 0.027(2) 0.045(2) -0.0033(18) 0.0137(19) -0.0013(18)
O7 0.055(3) 0.050(3) 0.028(2) 0.0080(19) 0.0141(19) 0.009(2)
O8 0.054(3) 0.036(2) 0.039(2) 0.0064(18) 0.007(2) 0.000(2)
O9 0.090(4) 0.078(4) 0.089(4) -0.017(3) 0.034(3) -0.033(4)
O10 0.125(5) 0.063(4) 0.081(4) -0.008(3) 0.045(4) 0.005(4)
O11 0.169(9) 0.173(9) 0.116(6) 0.062(6) 0.041(6) 0.092(7)
O12 0.050(3) 0.088(5) 0.195(8) -0.018(5) 0.057(4) -0.015(3)
O13 0.104(5) 0.043(3) 0.155(6) -0.002(4) 0.074(5) -0.004(3)
O14 0.105(5) 0.085(4) 0.066(4) -0.018(3) 0.013(3) 0.009(4)
O15 0.161(9) 0.112(7) 0.266(13) -0.050(8) 0.082(9) -0.036(7)
O16 0.183(11) 0.361(19) 0.187(10) 0.191(12) 0.010(8) 0.066(11)
O17 0.192(10) 0.226(12) 0.131(7) -0.083(8) -0.012(7) 0.124(9)
S1 0.0511(10) 0.0630(12) 0.0717(13) 0.0035(10) 0.0200(9) 0.0057(9)
S2 0.0531(10) 0.0474(10) 0.0890(14) -0.0141(10) 0.0326(10) -0.0031(9)
S3 0.091(2) 0.162(3) 0.108(2) 0.049(2) 0.0365(17) 0.053(2)
F1 0.088(5) 0.245(11) 0.197(8) 0.050(8) 0.057(5) 0.061(6)
F2 0.240(9) 0.136(6) 0.138(6) 0.007(5) 0.141(6) 0.007(6)
F3 0.225(9) 0.161(8) 0.253(10) -0.058(7) 0.174(8) -0.115(7)
F4 0.116(4) 0.064(3) 0.080(3) -0.021(3) 0.006(3) 0.012(3)
F5 0.053(3) 0.098(4) 0.112(4) 0.027(3) 0.016(3) -0.008(3)
F6 0.124(5) 0.130(5) 0.067(3) 0.023(3) 0.025(3) 0.018(4)
F7 0.096(5) 0.247(11) 0.233(10) 0.124(9) 0.020(6) 0.044(6)
F8 0.180(10) 0.166(9) 0.337(16) 0.073(10) 0.015(10) -0.083(8)
F9 0.154(9) 0.315(17) 0.259(13) -0.066(12) 0.098(9) 0.010(10)
C1 0.025(3) 0.034(3) 0.036(3) -0.002(2) 0.005(2) 0.001(2)
C2 0.024(3) 0.032(3) 0.037(3) 0.004(2) 0.005(2) -0.003(2)
C3 0.042(3) 0.029(3) 0.030(3) -0.008(2) 0.004(2) -0.001(3)
C4 0.024(3) 0.033(3) 0.039(3) -0.002(2) 0.007(2) 0.000(2)
C5 0.032(3) 0.028(3) 0.042(3) -0.003(2) 0.007(2) 0.000(2)
C6 0.042(3) 0.035(3) 0.038(3) -0.005(3) 0.007(3) 0.004(3)
C7 0.022(2) 0.033(3) 0.037(3) 0.000(2) 0.009(2) -0.002(2)
C8 0.025(3) 0.035(3) 0.034(3) -0.005(2) 0.009(2) 0.003(2)
C9 0.050(4) 0.040(3) 0.031(3) -0.004(3) 0.010(3) 0.006(3)
C10 0.034(3) 0.050(4) 0.033(3) 0.006(3) 0.008(2) 0.007(3)
C11 0.030(3) 0.037(3) 0.035(3) 0.001(2) 0.011(2) 0.003(2)
C12 0.031(3) 0.028(3) 0.034(3) 0.001(2) 0.004(2) -0.001(2)
C13 0.040(4) 0.064(5) 0.073(5) -0.020(4) 0.023(3) -0.002(3)
C14 0.032(3) 0.059(5) 0.078(5) -0.016(4) 0.014(3) -0.010(3)
C15 0.037(3) 0.041(4) 0.060(4) 0.005(3) 0.022(3) 0.002(3)
C16 0.038(3) 0.044(4) 0.064(4) -0.009(3) 0.022(3) 0.002(3)
C17 0.032(3) 0.047(4) 0.060(4) -0.009(3) 0.019(3) -0.004(3)
C18 0.031(3) 0.040(4) 0.059(4) -0.002(3) 0.017(3) 0.000(3)
C19 0.028(3) 0.044(4) 0.056(4) -0.003(3) 0.018(3) 0.000(3)
C20 0.037(3) 0.048(4) 0.054(4) -0.006(3) 0.019(3) -0.001(3)
C21 0.040(3) 0.056(4) 0.060(4) -0.009(3) 0.018(3) -0.007(3)
C22 0.030(3) 0.039(3) 0.054(4) 0.003(3) 0.020(3) 0.006(3)
C23 0.041(3) 0.048(4) 0.053(4) -0.007(3) 0.019(3) 0.000(3)
C24 0.036(3) 0.040(4) 0.052(4) 0.002(3) 0.013(3) 0.003(3)
C25 0.037(3) 0.050(4) 0.049(4) -0.012(3) 0.014(3) -0.006(3)
C26 0.043(4) 0.057(4) 0.053(4) -0.021(3) 0.008(3) -0.009(3)
C27 0.032(3) 0.045(4) 0.038(3) -0.001(3) 0.004(2) 0.001(3)
C28 0.039(3) 0.050(4) 0.058(4) -0.023(3) 0.012(3) -0.001(3)
C29 0.039(3) 0.051(4) 0.045(4) -0.015(3) 0.006(3) -0.004(3)
C30 0.041(3) 0.042(4) 0.042(3) -0.004(3) 0.014(3) 0.003(3)
C31 0.041(3) 0.043(4) 0.038(3) -0.003(3) 0.014(3) -0.004(3)
C32 0.043(3) 0.043(4) 0.048(4) -0.008(3) 0.015(3) -0.007(3)
C33 0.048(4) 0.048(4) 0.054(4) -0.011(3) 0.023(3) -0.003(3)
C34 0.042(3) 0.046(4) 0.041(3) -0.004(3) 0.013(3) -0.005(3)
C35 0.042(4) 0.080(5) 0.053(4) -0.026(4) 0.013(3) -0.006(4)
C36 0.046(4) 0.085(6) 0.047(4) -0.019(4) 0.018(3) 0.004(4)
C37 0.027(3) 0.115(7) 0.044(4) 0.020(4) 0.006(3) 0.000(4)
C38 0.041(4) 0.069(5) 0.049(4) 0.002(3) 0.007(3) -0.027(4)
C39 0.040(3) 0.049(4) 0.043(3) 0.008(3) 0.009(3) -0.013(3)
C40 0.038(3) 0.049(4) 0.046(4) 0.004(3) 0.016(3) -0.003(3)
C41 0.047(4) 0.074(5) 0.061(4) 0.016(4) 0.032(3) 0.010(4)
C42 0.034(4) 0.207(13) 0.088(7) 0.034(8) 0.004(4) 0.005(6)
C43 0.096(7) 0.101(7) 0.076(6) -0.027(5) 0.014(5) -0.067(6)
C44 0.071(5) 0.045(4) 0.086(6) 0.016(4) 0.019(4) 0.004(4)
C45 0.058(4) 0.089(6) 0.049(4) -0.011(4) 0.014(3) -0.015(4)
C46 0.111(8) 0.095(7) 0.093(7) 0.020(6) 0.062(6) 0.050(6)
C47 0.032(3) 0.051(4) 0.044(3) 0.006(3) 0.005(3) 0.010(3)
C48 0.036(3) 0.064(5) 0.052(4) 0.005(3) 0.010(3) 0.014(3)
C49 0.058(4) 0.062(5) 0.052(4) -0.006(4) 0.001(3) 0.037(4)
C50 0.065(5) 0.036(4) 0.098(7) 0.014(4) -0.016(5) 0.013(4)
C51 0.053(4) 0.050(4) 0.058(4) 0.016(4) 0.008(3) 0.008(3)
C52 0.063(5) 0.084(6) 0.053(4) -0.010(4) 0.007(4) 0.010(4)
C53 0.045(4) 0.104(8) 0.105(7) 0.029(6) 0.025(5) -0.002(5)
C54 0.108(8) 0.166(11) 0.066(6) -0.038(6) 0.010(5) 0.077(8)
C55 0.149(11) 0.027(4) 0.207(13) -0.008(6) -0.058(10) 0.009(6)
C56 0.072(6) 0.108(8) 0.118(8) 0.061(7) 0.035(6) -0.002(6)
C57 0.035(3) 0.038(3) 0.054(4) 0.012(3) 0.009(3) 0.006(3)
C58 0.037(3) 0.032(3) 0.061(4) 0.002(3) 0.007(3) 0.016(3)
C59 0.026(3) 0.038(3) 0.069(4) -0.002(3) 0.018(3) 0.011(3)
C60 0.029(3) 0.039(3) 0.056(4) 0.002(3) 0.006(3) 0.007(3)
C61 0.040(3) 0.037(3) 0.057(4) 0.008(3) 0.007(3) 0.007(3)
C62 0.051(4) 0.049(4) 0.086(5) 0.022(4) 0.022(4) 0.005(3)
C63 0.059(5) 0.051(4) 0.082(5) -0.015(4) 0.010(4) 0.010(4)
C64 0.044(4) 0.070(5) 0.082(5) -0.001(4) 0.031(4) 0.010(4)
C65 0.039(4) 0.053(4) 0.091(6) -0.010(4) 0.007(4) 0.001(3)
C66 0.069(5) 0.061(5) 0.053(4) 0.014(4) 0.016(4) 0.008(4)
C67 0.046(4) 0.056(5) 0.068(5) 0.018(4) 0.024(3) 0.003(3)
C68 0.049(4) 0.077(5) 0.058(4) 0.012(4) 0.028(4) 0.002(4)
C69 0.061(5) 0.140(9) 0.045(4) 0.025(5) 0.021(4) -0.014(6)
C70 0.045(4) 0.102(7) 0.126(8) 0.080(7) 0.036(5) 0.014(5)
C71 0.066(5) 0.052(5) 0.080(6) 0.028(4) 0.035(5) 0.012(4)
C72 0.066(6) 0.110(9) 0.099(7) 0.009(6) 0.000(5) -0.023(6)
C73 0.082(7) 0.112(9) 0.152(11) -0.007(8) 0.071(7) 0.013(6)
C74 0.157(12) 0.30(2) 0.056(6) -0.003(9) 0.026(7) -0.113(13)
C75 0.062(6) 0.200(14) 0.248(15) 0.177(13) 0.049(8) 0.059(8)
C76 0.130(10) 0.074(7) 0.189(12) 0.010(8) 0.105(9) 0.008(7)
C77 0.122(9) 0.082(7) 0.104(8) 0.012(6) 0.063(7) -0.018(7)
C78 0.063(5) 0.053(5) 0.056(4) 0.008(3) 0.020(4) 0.013(4)
C79 0.087(7) 0.083(7) 0.122(9) 0.026(7) 0.043(7) 0.023(6)
S4 0.060(2) 0.070(3) 0.046(2) 0.0029(16) 0.0107(15) -0.0078(19)
O18 0.099(12) 0.078(16) 0.044(7) -0.012(8) 0.009(7) 0.006(12)
O19 0.123(15) 0.156(19) 0.087(11) 0.031(13) 0.008(9) -0.092(15)
O20 0.114(13) 0.067(9) 0.093(13) -0.029(8) -0.006(11) 0.024(9)
C80 0.048(8) 0.089(12) 0.066(9) 0.007(8) 0.002(7) -0.030(8)
F10 0.172(19) 0.092(10) 0.126(14) 0.030(10) 0.009(10) 0.039(11)
F11 0.166(15) 0.151(15) 0.116(11) 0.047(12) 0.006(10) -0.099(13)
F12 0.115(11) 0.127(16) 0.039(6) 0.017(6) -0.005(6) -0.025(11)
S4' 0.091(4) 0.100(5) 0.070(4) 0.004(3) -0.008(3) 0.020(4)
O18' 0.090(15) 0.15(3) 0.090(17) 0.017(14) -0.005(12) -0.015(19)
O19' 0.060(9) 0.109(16) 0.107(13) 0.031(14) 0.000(8) -0.059(10)
O20' 0.15(2) 0.061(12) 0.083(15) -0.038(10) -0.032(12) 0.023(12)
C80' 0.130(17) 0.083(15) 0.117(16) 0.005(13) 0.015(14) 0.035(14)
F10' 0.091(10) 0.087(13) 0.16(2) -0.013(13) 0.031(13) 0.009(9)
F11' 0.121(15) 0.077(18) 0.073(11) -0.022(11) 0.004(9) 0.016(13)
F12' 0.092(10) 0.096(13) 0.131(13) -0.028(12) 0.063(9) -0.040(10)
C81 0.118(11) 0.218(17) 0.169(14) -0.076(13) 0.034(10) 0.018(12)
C82 0.191(15) 0.142(12) 0.206(15) -0.008(12) 0.014(13) 0.035(12)
C83 0.166(13) 0.124(11) 0.175(13) 0.000(10) -0.039(11) -0.014(10)
C84 0.083(8) 0.30(2) 0.148(13) -0.086(14) 0.002(8) -0.007(11)
O21 0.082(6) 0.227(13) 0.164(9) -0.053(9) 0.023(6) -0.016(7)

loop_
_atom_type_symbol
_atom_type_description
_atom_type_scat_dispersion_real
_atom_type_scat_dispersion_imag
_atom_type_scat_source
C C 0.0033 0.0016 'International Tables Vol C Tables 4.2.6.8 and 6.1.1.4'
H H 0.0000 0.0000 'International Tables Vol C Tables 4.2.6.8 and 6.1.1.4'
N N 0.0061 0.0033 'International Tables Vol C Tables 4.2.6.8 and 6.1.1.4'
O O 0.0106 0.0060 'International Tables Vol C Tables 4.2.6.8 and 6.1.1.4'
F F 0.0171 0.0103 'International Tables Vol C Tables 4.2.6.8 and 6.1.1.4'
S S 0.1246 0.1234 'International Tables Vol C Tables 4.2.6.8 and 6.1.1.4'
Cl Cl 0.1484 0.1585 'International Tables Vol C Tables 4.2.6.8 and 6.1.1.4'
Rh Rh -1.1178 0.9187 'International Tables Vol C Tables 4.2.6.8 and 6.1.1.4'

loop_
_geom_angle_atom_site_label_1
_geom_angle_atom_site_label_2
_geom_angle_atom_site_label_3
_geom_angle
C40 Rh1 N1 106.7(2)
C40 Rh1 O2 165.3(2)
N1 Rh1 O2 85.30(18)
C40 Rh1 O1 112.4(2)
N1 Rh1 O1 85.38(18)
O2 Rh1 O1 76.24(15)
C40 Rh1 C38 66.0(3)
N1 Rh1 C38 122.5(3)
O2 Rh1 C38 100.6(2)
O1 Rh1 C38 151.9(2)
C40 Rh1 C37 65.8(2)
N1 Rh1 C37 161.5(3)
O2 Rh1 C37 100.1(2)
O1 Rh1 C37 113.1(3)
C38 Rh1 C37 39.2(3)
C40 Rh1 C41 39.3(3)
N1 Rh1 C41 142.8(3)
O2 Rh1 C41 131.0(2)
O1 Rh1 C41 95.0(2)
C38 Rh1 C41 65.6(3)
C37 Rh1 C41 38.9(3)
C40 Rh1 C39 39.4(3)
N1 Rh1 C39 98.0(2)
O2 Rh1 C39 132.2(2)
O1 Rh1 C39 151.4(2)
C38 Rh1 C39 38.8(2)
C37 Rh1 C39 65.2(3)
C41 Rh1 C39 65.4(3)
N7 Rh2 C47 118.6(2)
N7 Rh2 C48 157.4(2)
C47 Rh2 C48 38.9(2)
N7 Rh2 O3 86.85(18)
C47 Rh2 O3 98.7(2)
C48 Rh2 O3 98.0(2)
N7 Rh2 C50 105.9(3)
C47 Rh2 C50 64.6(3)
C48 Rh2 C50 65.5(3)
O3 Rh2 C50 162.3(2)
N7 Rh2 O4 87.51(18)
C47 Rh2 O4 153.3(2)
C48 Rh2 O4 115.1(2)
O3 Rh2 O4 76.14(15)
C50 Rh2 O4 115.8(3)
N7 Rh2 C49 143.8(3)
C47 Rh2 C49 64.7(3)
C48 Rh2 C49 38.4(3)
O3 Rh2 C49 129.3(3)
C50 Rh2 C49 39.9(3)
O4 Rh2 C49 97.9(2)
N7 Rh2 C51 95.1(2)
C47 Rh2 C51 38.4(3)
C48 Rh2 C51 65.0(3)
O3 Rh2 C51 130.4(2)
C50 Rh2 C51 38.2(3)
O4 Rh2 C51 153.4(2)
C49 Rh2 C51 65.0(3)
O5 Rh3 C58 154.4(2)
O5 Rh3 N6 87.32(17)
C58 Rh3 N6 117.9(2)
O5 Rh3 C61 113.0(2)
C58 Rh3 C61 66.1(3)
N6 Rh3 C61 106.7(2)
O5 Rh3 O6 76.48(14)
C58 Rh3 O6 99.2(2)
N6 Rh3 O6 87.21(17)
C61 Rh3 O6 163.1(2)
O5 Rh3 C59 115.2(2)
C58 Rh3 C59 39.7(2)
N6 Rh3 C59 157.5(2)
C61 Rh3 C59 65.9(3)
O6 Rh3 C59 97.5(2)
O5 Rh3 C57 151.4(2)
C58 Rh3 C57 39.1(2)
N6 Rh3 C57 94.7(2)
C61 Rh3 C57 39.3(2)
O6 Rh3 C57 132.1(2)
C59 Rh3 C57 65.8(2)
O5 Rh3 C60 97.4(2)
C58 Rh3 C60 65.1(2)
N6 Rh3 C60 144.5(2)
C61 Rh3 C60 39.3(2)
O6 Rh3 C60 128.2(2)
C59 Rh3 C60 38.3(2)
C57 Rh3 C60 65.1(2)
C69 Rh4 N12 114.8(3)
C69 Rh4 C68 39.2(3)
N12 Rh4 C68 153.7(3)
C69 Rh4 O8 157.2(3)
N12 Rh4 O8 88.06(18)
C68 Rh4 O8 118.0(2)
C69 Rh4 C70 40.0(3)
N12 Rh4 C70 96.5(2)
C68 Rh4 C70 65.3(3)
O8 Rh4 C70 143.1(4)
C69 Rh4 O7 103.8(3)
N12 Rh4 O7 85.22(19)
C68 Rh4 O7 97.0(3)
O8 Rh4 O7 76.48(15)
C70 Rh4 O7 140.4(4)
C69 Rh4 C71 66.4(4)
N12 Rh4 C71 113.0(3)
C68 Rh4 C71 65.3(3)
O8 Rh4 C71 106.2(3)
C70 Rh4 C71 38.7(4)
O7 Rh4 C71 161.5(2)
C69 Rh4 C67 65.2(3)
N12 Rh4 C67 151.0(3)
C68 Rh4 C67 38.3(3)
O8 Rh4 C67 95.2(2)
C70 Rh4 C67 64.3(3)
O7 Rh4 C67 123.6(2)
C71 Rh4 C67 38.6(3)
C13 N1 C17 116.9(5)
C13 N1 Rh1 121.0(4)
C17 N1 Rh1 122.0(4)
C18 N2 N3 119.8(6)
C19 N3 N2 120.2(5)
N5 N4 C19 116.3(6)
C18 N5 N4 117.8(6)
C20 N6 C24 117.7(5)
C20 N6 Rh3 120.0(4)
C24 N6 Rh3 121.5(4)
C29 N7 C25 117.8(5)
C29 N7 Rh2 119.2(4)
C25 N7 Rh2 122.8(4)
C30 N8 N9 118.2(6)
N8 N9 C31 116.2(6)
C31 N10 N11 119.6(5)
C30 N11 N10 120.6(5)
C36 N12 C32 117.2(5)
C36 N12 Rh4 119.0(4)
C32 N12 Rh4 123.7(4)
C1 O1 Rh1 115.5(4)
C2 O2 Rh1 116.2(4)
C4 O3 Rh2 115.3(4)
C5 O4 Rh2 115.8(4)
C7 O5 Rh3 116.0(3)
C8 O6 Rh3 115.7(4)
C10 O7 Rh4 115.6(4)
C11 O8 Rh4 115.9(4)
O11 S1 O10 114.9(5)
O11 S1 O9 117.8(6)
O10 S1 O9 112.6(4)
O11 S1 C77 105.5(6)
O10 S1 C77 102.3(5)
O9 S1 C77 101.0(5)
O12 S2 O13 116.5(4)
O12 S2 O14 113.8(5)
O13 S2 O14 115.8(4)
O12 S2 C78 103.2(4)
O13 S2 C78 102.2(4)
O14 S2 C78 102.4(4)
O17 S3 O16 113.5(10)
O17 S3 O15 115.1(8)
O16 S3 O15 116.9(10)
O17 S3 C79 105.3(7)
O16 S3 C79 106.6(7)
O15 S3 C79 96.9(6)
O1 C1 C6 124.6(5)
O1 C1 C2 116.6(5)
C6 C1 C2 118.8(5)
O2 C2 C3 124.8(5)
O2 C2 C1 115.3(5)
C3 C2 C1 119.9(5)
C2 C3 C4 121.3(5)
C2 C3 Cl1 119.7(4)
C4 C3 Cl1 118.9(4)
O3 C4 C3 124.2(5)
O3 C4 C5 117.2(5)
C3 C4 C5 118.5(5)
O4 C5 C6 124.5(5)
O4 C5 C4 115.1(5)
C6 C5 C4 120.4(5)
C5 C6 C1 120.7(5)
C5 C6 Cl2 120.6(5)
C1 C6 Cl2 118.6(4)
O5 C7 C12 124.5(5)
O5 C7 C8 115.3(5)
C12 C7 C8 120.2(5)
O6 C8 C9 125.1(5)
O6 C8 C7 116.5(5)
C9 C8 C7 118.4(5)
C10 C9 C8 120.9(5)
C10 C9 Cl3 119.3(5)
C8 C9 Cl3 119.8(5)
O7 C10 C9 124.2(6)
O7 C10 C11 115.8(6)
C9 C10 C11 120.0(5)
O8 C11 C12 124.8(5)
O8 C11 C10 116.1(5)
C12 C11 C10 119.1(5)
C11 C12 C7 121.3(5)
C11 C12 Cl4 119.6(4)
C7 C12 Cl4 119.2(4)
N1 C13 C14 124.6(6)
C13 C14 C15 118.8(7)
C14 C15 C16 116.8(6)
C14 C15 C18 121.2(6)
C16 C15 C18 122.0(6)
C17 C16 C15 120.2(6)
N1 C17 C16 122.6(6)
N2 C18 N5 123.2(6)
N2 C18 C15 115.0(6)
N5 C18 C15 121.8(6)
N3 C19 N4 122.6(5)
N3 C19 C22 116.2(5)
N4 C19 C22 121.2(6)
N6 C20 C21 123.5(6)
C20 C21 C22 118.4(6)
C23 C22 C21 118.2(5)
C23 C22 C19 121.9(6)
C21 C22 C19 119.8(6)
C24 C23 C22 119.5(6)
N6 C24 C23 122.6(6)
N7 C25 C26 122.9(6)
C25 C26 C27 119.8(6)
C26 C27 C28 116.8(6)
C26 C27 C30 122.0(6)
C28 C27 C30 121.1(6)
C29 C28 C27 119.7(6)
N7 C29 C28 123.0(6)
N11 C30 N8 122.2(6)
N11 C30 C27 116.7(5)
N8 C30 C27 121.1(6)
N10 C31 N9 123.0(6)
N10 C31 C34 116.3(5)
N9 C31 C34 120.6(5)
N12 C32 C33 122.6(6)
C34 C33 C32 119.9(6)
C33 C34 C35 117.5(6)
C33 C34 C31 122.1(6)
C35 C34 C31 120.3(6)
C36 C35 C34 118.2(7)
N12 C36 C35 124.7(6)
C41 C37 C38 108.3(6)
C41 C37 C42 126.5(9)
C38 C37 C42 125.2(8)
C41 C37 Rh1 70.8(4)
C38 C37 Rh1 70.3(4)
C42 C37 Rh1 125.8(6)
C39 C38 C37 107.9(6)
C39 C38 C43 126.3(8)
C37 C38 C43 125.8(7)
C39 C38 Rh1 71.0(4)
C37 C38 Rh1 70.4(4)
C43 C38 Rh1 126.3(5)
C38 C39 C40 108.2(6)
C38 C39 C44 124.2(7)
C40 C39 C44 127.6(6)
C38 C39 Rh1 70.2(4)
C40 C39 Rh1 69.1(4)
C44 C39 Rh1 126.0(5)
C41 C40 C39 107.8(6)
C41 C40 C45 126.4(7)
C39 C40 C45 125.4(6)
C41 C40 Rh1 71.4(4)
C39 C40 Rh1 71.5(3)
C45 C40 Rh1 128.0(5)
C37 C41 C40 107.8(6)
C37 C41 C46 127.0(8)
C40 C41 C46 125.1(8)
C37 C41 Rh1 70.3(4)
C40 C41 Rh1 69.2(3)
C46 C41 Rh1 123.3(6)
C51 C47 C48 108.9(6)
C51 C47 C52 125.4(6)
C48 C47 C52 125.6(7)
C51 C47 Rh2 71.7(4)
C48 C47 Rh2 70.7(4)
C52 C47 Rh2 125.2(5)
C49 C48 C47 108.0(7)
C49 C48 C53 127.8(7)
C47 C48 C53 124.1(7)
C49 C48 Rh2 71.4(4)
C47 C48 Rh2 70.4(4)
C53 C48 Rh2 125.2(5)
C48 C49 C50 107.2(6)
C48 C49 C54 126.4(9)
C50 C49 C54 126.4(9)
C48 C49 Rh2 70.1(4)
C50 C49 Rh2 69.6(4)
C54 C49 Rh2 124.4(5)
C51 C50 C49 107.6(7)
C51 C50 C55 128.8(10)
C49 C50 C55 123.5(10)
C51 C50 Rh2 71.4(4)
C49 C50 Rh2 70.5(4)
C55 C50 Rh2 127.3(6)
C50 C51 C47 108.4(7)
C50 C51 C56 125.2(8)
C47 C51 C56 126.4(8)
C50 C51 Rh2 70.4(4)
C47 C51 Rh2 69.9(4)
C56 C51 Rh2 126.7(5)
C58 C57 C61 108.1(6)
C58 C57 C62 125.3(6)
C61 C57 C62 126.5(6)
C58 C57 Rh3 69.5(3)
C61 C57 Rh3 70.1(4)
C62 C57 Rh3 125.4(4)
C57 C58 C59 108.4(6)
C57 C58 C63 126.6(6)
C59 C58 C63 125.0(6)
C57 C58 Rh3 71.5(4)
C59 C58 Rh3 71.1(3)
C63 C58 Rh3 123.8(5)
C60 C59 C58 107.4(6)
C60 C59 C64 127.1(6)
C58 C59 C64 125.5(6)
C60 C59 Rh3 71.6(3)
C58 C59 Rh3 69.2(3)
C64 C59 Rh3 125.2(5)
C59 C60 C61 109.1(6)
C59 C60 C65 127.2(6)
C61 C60 C65 123.6(6)
C59 C60 Rh3 70.1(3)
C61 C60 Rh3 69.4(3)
C65 C60 Rh3 126.3(5)
C57 C61 C60 106.9(6)
C57 C61 C66 127.0(6)
C60 C61 C66 125.7(6)
C57 C61 Rh3 70.6(4)
C60 C61 Rh3 71.3(4)
C66 C61 Rh3 128.9(5)
C68 C67 C71 109.2(7)
C68 C67 C72 126.6(8)
C71 C67 C72 124.2(8)
C68 C67 Rh4 69.8(4)
C71 C67 Rh4 70.2(4)
C72 C67 Rh4 124.8(6)
C67 C68 C69 108.6(7)
C67 C68 C73 123.5(8)
C69 C68 C73 127.9(9)
C67 C68 Rh4 71.8(4)
C69 C68 Rh4 69.5(4)
C73 C68 Rh4 122.6(6)
C68 C69 C70 106.5(8)
C68 C69 C74 121.1(11)
C70 C69 C74 132.3(10)
C68 C69 Rh4 71.3(4)
C70 C69 Rh4 71.1(4)
C74 C69 Rh4 120.7(7)
C71 C70 C69 108.5(7)
C71 C70 C75 125.8(12)
C69 C70 C75 125.6(12)
C71 C70 Rh4 71.0(4)
C69 C70 Rh4 68.9(4)
C75 C70 Rh4 124.7(6)
C70 C71 C67 107.0(8)
C70 C71 C76 128.6(9)
C67 C71 C76 124.2(9)
C70 C71 Rh4 70.3(5)
C67 C71 Rh4 71.2(4)
C76 C71 Rh4 127.5(6)
F1 C77 F3 110.0(12)
F1 C77 F2 108.6(11)
F3 C77 F2 107.2(9)
F1 C77 S1 111.0(7)
F3 C77 S1 109.9(9)
F2 C77 S1 110.1(9)
F5 C78 F6 106.3(6)
F5 C78 F4 106.1(7)
F6 C78 F4 107.1(6)
F5 C78 S2 111.8(5)
F6 C78 S2 113.5(6)
F4 C78 S2 111.6(5)
F7 C79 F9 111.9(12)
F7 C79 F8 105.2(12)
F9 C79 F8 103.5(12)
F7 C79 S3 114.0(8)
F9 C79 S3 110.1(10)
F8 C79 S3 111.5(9)
O18 S4 O19 118.3(19)
O18 S4 O20 110.8(16)
O19 S4 O20 113.8(14)
O18 S4 C80 104.3(14)
O19 S4 C80 109.0(10)
O20 S4 C80 98.1(11)
F10 C80 F12 106(2)
F10 C80 F11 95.0(18)
F12 C80 F11 117(2)
F10 C80 S4 113.7(13)
F12 C80 S4 112.0(14)
F11 C80 S4 112.3(12)
O18' S4' O20' 114(2)
O18' S4' O19' 106(2)
O20' S4' O19' 122.4(17)
O18' S4' C80' 110(3)
O20' S4' C80' 100.5(17)
O19' S4' C80' 102.3(14)
F10' C80' F11' 109(2)
F10' C80' F12' 103(2)
F11' C80' F12' 112(3)
F10' C80' S4' 114.8(18)
F11' C80' S4' 114(2)
F12' C80' S4' 103.7(15)
O21 C82 C81 116.3(15)
O21 C83 C84 117.0(15)
C83 O21 C82 117.0(12)

loop_
_geom_bond_atom_site_label_1
_geom_bond_atom_site_label_2
_geom_bond_distance
Rh1 C40 2.121(6)
Rh1 N1 2.125(5)
Rh1 O2 2.129(4)
Rh1 O1 2.131(4)
Rh1 C38 2.141(7)
Rh1 C37 2.142(7)
Rh1 C41 2.150(6)
Rh1 C39 2.153(6)
Rh2 N7 2.102(5)
Rh2 C47 2.124(6)
Rh2 C48 2.128(6)
Rh2 O3 2.129(4)
Rh2 C50 2.133(7)
Rh2 O4 2.145(4)
Rh2 C49 2.145(6)
Rh2 C51 2.147(7)
Rh3 O5 2.113(4)
Rh3 C58 2.115(6)
Rh3 N6 2.116(4)
Rh3 C61 2.135(6)
Rh3 O6 2.135(4)
Rh3 C59 2.141(5)
Rh3 C57 2.142(6)
Rh3 C60 2.160(6)
Rh4 C69 2.095(7)
Rh4 N12 2.112(5)
Rh4 C68 2.118(6)
Rh4 O8 2.120(4)
Rh4 C70 2.124(8)
Rh4 O7 2.129(5)
Rh4 C71 2.132(8)
Rh4 C67 2.145(7)
Cl1 C3 1.734(5)
Cl2 C6 1.723(6)
Cl3 C9 1.731(6)
Cl4 C12 1.732(6)
N1 C13 1.324(9)
N1 C17 1.342(8)
N2 C18 1.335(8)
N2 N3 1.337(7)
N3 C19 1.329(8)
N4 N5 1.393(8)
N4 C19 1.419(9)
N5 C18 1.383(9)
N6 C20 1.337(8)
N6 C24 1.354(8)
N7 C29 1.334(8)
N7 C25 1.339(8)
N8 C30 1.394(8)
N8 N9 1.394(9)
N9 C31 1.425(9)
N10 C31 1.321(8)
N10 N11 1.348(7)
N11 C30 1.336(8)
N12 C36 1.335(9)
N12 C32 1.337(8)
O1 C1 1.255(7)
O2 C2 1.259(7)
O3 C4 1.264(7)
O4 C5 1.269(7)
O5 C7 1.273(6)
O6 C8 1.241(7)
O7 C10 1.258(7)
O8 C11 1.254(7)
O9 S1 1.445(6)
O10 S1 1.433(6)
O11 S1 1.389(7)
O12 S2 1.414(6)
O13 S2 1.443(6)
O14 S2 1.455(7)
O15 S3 1.555(9)
O16 S3 1.369(9)
O17 S3 1.326(9)
S1 C77 1.811(11)
S2 C78 1.796(8)
S3 C79 1.759(11)
F1 C77 1.315(13)
F2 C77 1.322(13)
F3 C77 1.321(12)
F4 C78 1.345(9)
F5 C78 1.323(8)
F6 C78 1.324(8)
F7 C79 1.300(11)
F8 C79 1.317(14)
F9 C79 1.307(14)
C1 C6 1.400(8)
C1 C2 1.529(8)
C2 C3 1.377(8)
C3 C4 1.400(8)
C4 C5 1.518(8)
C5 C6 1.385(8)
C7 C12 1.386(8)
C7 C8 1.532(8)
C8 C9 1.400(8)
C9 C10 1.388(9)
C10 C11 1.531(8)
C11 C12 1.376(8)
C13 C14 1.372(9)
C14 C15 1.388(9)
C15 C16 1.396(9)
C15 C18 1.496(8)
C16 C17 1.370(8)
C19 C22 1.489(8)
C20 C21 1.380(9)
C21 C22 1.407(9)
C22 C23 1.381(9)
C23 C24 1.381(8)
C25 C26 1.372(9)
C26 C27 1.388(9)
C27 C28 1.402(9)
C27 C30 1.471(8)
C28 C29 1.369(9)
C31 C34 1.471(8)
C32 C33 1.389(9)
C33 C34 1.388(9)
C34 C35 1.406(9)
C35 C36 1.374(10)
C37 C41 1.430(11)
C37 C38 1.439(11)
C37 C42 1.509(10)
C38 C39 1.426(9)
C38 C43 1.492(11)
C39 C40 1.440(9)
C39 C44 1.498(10)
C40 C41 1.437(9)
C40 C45 1.487(9)
C41 C46 1.503(11)
C47 C51 1.406(10)
C47 C48 1.417(9)
C47 C52 1.494(10)
C48 C49 1.407(11)
C48 C53 1.510(11)
C49 C50 1.459(12)
C49 C54 1.498(11)
C50 C51 1.400(12)
C50 C55 1.508(12)
C51 C56 1.522(11)
C57 C58 1.424(9)
C57 C61 1.438(9)
C57 C62 1.507(9)
C58 C59 1.445(9)
C58 C63 1.502(10)
C59 C60 1.411(9)
C59 C64 1.496(9)
C60 C61 1.446(9)
C60 C65 1.499(9)
C61 C66 1.502(10)
C67 C68 1.399(11)
C67 C71 1.414(10)
C67 C72 1.495(11)
C68 C69 1.413(11)
C68 C73 1.518(12)
C69 C70 1.443(12)
C69 C74 1.563(15)
C70 C71 1.410(13)
C70 C75 1.523(12)
C71 C76 1.503(14)
S4 O18 1.39(2)
S4 O19 1.43(2)
S4 O20 1.460(17)
S4 C80 1.772(17)
C80 F10 1.311(16)
C80 F12 1.339(15)
C80 F11 1.368(14)
S4' O18' 1.422(18)
S4' O20' 1.427(19)
S4' O19' 1.438(14)
S4' C80' 1.796(17)
C80' F10' 1.341(18)
C80' F11' 1.347(19)
C80' F12' 1.351(18)
C81 C82 1.470(9)
C82 O21 1.361(18)
C83 O21 1.340(15)
C83 C84 1.478(9)

loop_
_geom_torsion_atom_site_label_1
_geom_torsion_atom_site_label_2
_geom_torsion_atom_site_label_3
_geom_torsion_atom_site_label_4
_geom_torsion
C18 N2 N3 C19 -2.2(11)
C19 N4 N5 C18 -2.5(10)
C30 N8 N9 C31 0.8(11)
C31 N10 N11 C30 -1.3(11)
Rh1 O1 C1 C6 177.5(4)
Rh1 O1 C1 C2 -3.0(6)
Rh1 O2 C2 C3 -179.9(4)
Rh1 O2 C2 C1 1.8(6)
O1 C1 C2 O2 0.9(7)
C6 C1 C2 O2 -179.6(5)
O1 C1 C2 C3 -177.5(5)
C6 C1 C2 C3 2.0(8)
O2 C2 C3 C4 175.5(5)
C1 C2 C3 C4 -6.3(8)
O2 C2 C3 Cl1 -2.4(8)
C1 C2 C3 Cl1 175.9(4)
Rh2 O3 C4 C3 177.1(4)
Rh2 O3 C4 C5 -5.4(6)
C2 C3 C4 O3 -176.5(5)
Cl1 C3 C4 O3 1.4(8)
C2 C3 C4 C5 6.1(8)
Cl1 C3 C4 C5 -176.0(4)
Rh2 O4 C5 C6 -175.9(5)
Rh2 O4 C5 C4 3.6(6)
O3 C4 C5 O4 1.2(7)
C3 C4 C5 O4 178.9(5)
O3 C4 C5 C6 -179.2(5)
C3 C4 C5 C6 -1.6(8)
O4 C5 C6 C1 176.9(5)
C4 C5 C6 C1 -2.6(9)
O4 C5 C6 Cl2 -1.9(9)
C4 C5 C6 Cl2 178.6(4)
O1 C1 C6 C5 -178.1(5)
C2 C1 C6 C5 2.4(8)
O1 C1 C6 Cl2 0.7(8)
C2 C1 C6 Cl2 -178.7(4)
Rh3 O5 C7 C12 178.7(4)
Rh3 O5 C7 C8 0.1(5)
Rh3 O6 C8 C9 177.5(4)
Rh3 O6 C8 C7 -1.0(6)
O5 C7 C8 O6 0.7(7)
C12 C7 C8 O6 -178.0(5)
O5 C7 C8 C9 -178.0(5)
C12 C7 C8 C9 3.4(8)
O6 C8 C9 C10 179.1(6)
C7 C8 C9 C10 -2.4(8)
O6 C8 C9 Cl3 -2.2(8)
C7 C8 C9 Cl3 176.3(4)
Rh4 O7 C10 C9 177.3(5)
Rh4 O7 C10 C11 -2.6(6)
C8 C9 C10 O7 178.8(5)
Cl3 C9 C10 O7 0.0(9)
C8 C9 C10 C11 -1.3(9)
Cl3 C9 C10 C11 180.0(4)
Rh4 O8 C11 C12 176.7(4)
Rh4 O8 C11 C10 -2.2(6)
O7 C10 C11 O8 3.3(8)
C9 C10 C11 O8 -176.7(5)
O7 C10 C11 C12 -175.7(5)
C9 C10 C11 C12 4.3(8)
O8 C11 C12 C7 177.7(5)
C10 C11 C12 C7 -3.4(8)
O8 C11 C12 Cl4 -2.2(8)
C10 C11 C12 Cl4 176.7(4)
O5 C7 C12 C11 -178.9(5)
C8 C7 C12 C11 -0.3(8)
O5 C7 C12 Cl4 1.0(8)
C8 C7 C12 Cl4 179.6(4)
C17 N1 C13 C14 0.3(11)
Rh1 N1 C13 C14 -177.4(6)
N1 C13 C14 C15 -0.9(13)
C13 C14 C15 C16 0.7(11)
C13 C14 C15 C18 179.4(7)
C14 C15 C16 C17 0.0(10)
C18 C15 C16 C17 -178.7(6)
C13 N1 C17 C16 0.4(10)
Rh1 N1 C17 C16 178.1(5)
C15 C16 C17 N1 -0.6(11)
N3 N2 C18 N5 -1.2(11)
N3 N2 C18 C15 177.6(7)
N4 N5 C18 N2 3.6(11)
N4 N5 C18 C15 -175.1(6)
C14 C15 C18 N2 -157.5(7)
C16 C15 C18 N2 21.1(10)
C14 C15 C18 N5 21.3(10)
C16 C15 C18 N5 -160.1(7)
N2 N3 C19 N4 3.1(11)
N2 N3 C19 C22 -178.0(7)
N5 N4 C19 N3 -0.7(10)
N5 N4 C19 C22 -179.5(6)
C24 N6 C20 C21 -0.5(10)
Rh3 N6 C20 C21 169.4(5)
N6 C20 C21 C22 -2.4(11)
C20 C21 C22 C23 4.0(10)
C20 C21 C22 C19 -175.1(6)
N3 C19 C22 C23 160.2(7)
N4 C19 C22 C23 -21.0(10)
N3 C19 C22 C21 -20.7(10)
N4 C19 C22 C21 158.1(7)
C21 C22 C23 C24 -2.9(10)
C19 C22 C23 C24 176.2(6)
C20 N6 C24 C23 1.8(9)
Rh3 N6 C24 C23 -167.9(5)
C22 C23 C24 N6 -0.1(10)
C29 N7 C25 C26 1.0(10)
Rh2 N7 C25 C26 -173.2(6)
N7 C25 C26 C27 0.4(11)
C25 C26 C27 C28 -1.7(10)
C25 C26 C27 C30 -179.0(6)
C26 C27 C28 C29 1.6(10)
C30 C27 C28 C29 179.0(6)
C25 N7 C29 C28 -1.1(10)
Rh2 N7 C29 C28 173.3(5)
C27 C28 C29 N7 -0.2(11)
N10 N11 C30 N8 -1.9(11)
N10 N11 C30 C27 -180.0(6)
N9 N8 C30 N11 2.0(11)
N9 N8 C30 C27 -180.0(7)
C26 C27 C30 N11 19.1(10)
C28 C27 C30 N11 -158.2(7)
C26 C27 C30 N8 -159.1(7)
C28 C27 C30 N8 23.7(10)
N11 N10 C31 N9 4.3(11)
N11 N10 C31 C34 -178.1(6)
N8 N9 C31 N10 -4.0(11)
N8 N9 C31 C34 178.6(7)
C36 N12 C32 C33 1.0(10)
Rh4 N12 C32 C33 176.9(5)
N12 C32 C33 C34 -0.5(11)
C32 C33 C34 C35 1.0(10)
C32 C33 C34 C31 178.1(6)
N10 C31 C34 C33 -16.9(10)
N9 C31 C34 C33 160.8(7)
N10 C31 C34 C35 160.1(7)
N9 C31 C34 C35 -22.3(10)
C33 C34 C35 C36 -2.2(11)
C31 C34 C35 C36 -179.3(7)
C32 N12 C36 C35 -2.4(11)
Rh4 N12 C36 C35 -178.4(7)
C34 C35 C36 N12 3.0(13)
C41 C37 C38 C39 0.5(8)
C42 C37 C38 C39 -178.0(7)
Rh1 C37 C38 C39 61.5(4)
C41 C37 C38 C43 177.8(7)
C42 C37 C38 C43 -0.7(12)
Rh1 C37 C38 C43 -121.2(7)
C41 C37 C38 Rh1 -61.0(5)
C42 C37 C38 Rh1 120.5(8)
C37 C38 C39 C40 -2.2(7)
C43 C38 C39 C40 -179.5(7)
Rh1 C38 C39 C40 58.9(4)
C37 C38 C39 C44 178.2(6)
C43 C38 C39 C44 0.9(11)
Rh1 C38 C39 C44 -120.7(6)
C37 C38 C39 Rh1 -61.1(5)
C43 C38 C39 Rh1 121.6(7)
C38 C39 C40 C41 3.1(7)
C44 C39 C40 C41 -177.4(6)
Rh1 C39 C40 C41 62.6(4)
C38 C39 C40 C45 176.5(6)
C44 C39 C40 C45 -3.9(11)
Rh1 C39 C40 C45 -123.9(6)
C38 C39 C40 Rh1 -59.5(4)
C44 C39 C40 Rh1 120.0(7)
C38 C37 C41 C40 1.4(8)
C42 C37 C41 C40 179.9(7)
Rh1 C37 C41 C40 -59.3(5)
C38 C37 C41 C46 178.0(7)
C42 C37 C41 C46 -3.5(13)
Rh1 C37 C41 C46 117.4(8)
C38 C37 C41 Rh1 60.7(5)
C42 C37 C41 Rh1 -120.8(8)
C39 C40 C41 C37 -2.7(7)
C45 C40 C41 C37 -176.1(7)
Rh1 C40 C41 C37 59.9(5)
C39 C40 C41 C46 -179.5(7)
C45 C40 C41 C46 7.2(11)
Rh1 C40 C41 C46 -116.8(7)
C39 C40 C41 Rh1 -62.7(4)
C45 C40 C41 Rh1 124.0(7)
C51 C47 C48 C49 0.1(7)
C52 C47 C48 C49 -178.0(6)
Rh2 C47 C48 C49 61.9(5)
C51 C47 C48 C53 178.4(7)
C52 C47 C48 C53 0.3(11)
Rh2 C47 C48 C53 -119.8(7)
C51 C47 C48 Rh2 -61.8(5)
C52 C47 C48 Rh2 120.1(7)
C47 C48 C49 C50 -1.2(7)
C53 C48 C49 C50 -179.4(7)
Rh2 C48 C49 C50 60.0(5)
C47 C48 C49 C54 -179.9(7)
C53 C48 C49 C54 1.8(12)
Rh2 C48 C49 C54 -118.7(8)
C47 C48 C49 Rh2 -61.2(4)
C53 C48 C49 Rh2 120.6(7)
C48 C49 C50 C51 1.8(8)
C54 C49 C50 C51 -179.4(7)
Rh2 C49 C50 C51 62.2(5)
C48 C49 C50 C55 177.2(7)
C54 C49 C50 C55 -4.1(12)
Rh2 C49 C50 C55 -122.5(8)
C48 C49 C50 Rh2 -60.4(5)
C54 C49 C50 Rh2 118.4(8)
C49 C50 C51 C47 -1.8(8)
C55 C50 C51 C47 -176.8(8)
Rh2 C50 C51 C47 59.8(5)
C49 C50 C51 C56 176.7(7)
C55 C50 C51 C56 1.7(13)
Rh2 C50 C51 C56 -121.7(8)
C49 C50 C51 Rh2 -61.6(5)
C55 C50 C51 Rh2 123.4(9)
C48 C47 C51 C50 1.1(8)
C52 C47 C51 C50 179.2(6)
Rh2 C47 C51 C50 -60.1(5)
C48 C47 C51 C56 -177.4(7)
C52 C47 C51 C56 0.7(11)
Rh2 C47 C51 C56 121.4(8)
C48 C47 C51 Rh2 61.2(4)
C52 C47 C51 Rh2 -120.7(7)
C61 C57 C58 C59 2.2(7)
C62 C57 C58 C59 -178.6(6)
Rh3 C57 C58 C59 61.9(4)
C61 C57 C58 C63 -178.5(6)
C62 C57 C58 C63 0.7(10)
Rh3 C57 C58 C63 -118.8(6)
C61 C57 C58 Rh3 -59.7(4)
C62 C57 C58 Rh3 119.5(6)
C57 C58 C59 C60 -0.4(7)
C63 C58 C59 C60 -179.7(6)
Rh3 C58 C59 C60 61.7(4)
C57 C58 C59 C64 178.7(6)
C63 C58 C59 C64 -0.6(10)
Rh3 C58 C59 C64 -119.1(6)
C57 C58 C59 Rh3 -62.1(4)
C63 C58 C59 Rh3 118.6(6)
C58 C59 C60 C61 -1.6(7)
C64 C59 C60 C61 179.3(6)
Rh3 C59 C60 C61 58.6(4)
C58 C59 C60 C65 178.8(6)
C64 C59 C60 C65 -0.3(11)
Rh3 C59 C60 C65 -121.0(7)
C58 C59 C60 Rh3 -60.2(4)
C64 C59 C60 Rh3 120.7(7)
C58 C57 C61 C60 -3.2(7)
C62 C57 C61 C60 177.7(6)
Rh3 C57 C61 C60 -62.5(4)
C58 C57 C61 C66 -176.1(6)
C62 C57 C61 C66 4.8(10)
Rh3 C57 C61 C66 124.7(7)
C58 C57 C61 Rh3 59.3(4)
C62 C57 C61 Rh3 -119.9(6)
C59 C60 C61 C57 3.0(7)
C65 C60 C61 C57 -177.4(6)
Rh3 C60 C61 C57 62.0(4)
C59 C60 C61 C66 176.0(6)
C65 C60 C61 C66 -4.4(10)
Rh3 C60 C61 C66 -125.0(7)
C59 C60 C61 Rh3 -59.0(4)
C65 C60 C61 Rh3 120.6(6)
C71 C67 C68 C69 0.7(8)
C72 C67 C68 C69 179.0(8)
Rh4 C67 C68 C69 60.1(5)
C71 C67 C68 C73 -176.9(7)
C72 C67 C68 C73 1.4(12)
Rh4 C67 C68 C73 -117.6(8)
C71 C67 C68 Rh4 -59.3(5)
C72 C67 C68 Rh4 119.0(8)
C67 C68 C69 C70 1.3(8)
C73 C68 C69 C70 178.7(8)
Rh4 C68 C69 C70 62.8(5)
C67 C68 C69 C74 -176.8(8)
C73 C68 C69 C74 0.7(13)
Rh4 C68 C69 C74 -115.2(9)
C67 C68 C69 Rh4 -61.5(5)
C73 C68 C69 Rh4 115.9(8)
C68 C69 C70 C71 -2.8(9)
C74 C69 C70 C71 174.9(9)
Rh4 C69 C70 C71 60.2(5)
C68 C69 C70 C75 178.8(8)
C74 C69 C70 C75 -3.5(15)
Rh4 C69 C70 C75 -118.3(8)
C68 C69 C70 Rh4 -62.9(5)
C74 C69 C70 Rh4 114.8(10)
C69 C70 C71 C67 3.2(8)
C75 C70 C71 C67 -178.4(7)
Rh4 C70 C71 C67 62.1(5)
C69 C70 C71 C76 178.4(8)
C75 C70 C71 C76 -3.2(14)
Rh4 C70 C71 C76 -122.8(9)
C69 C70 C71 Rh4 -58.9(5)
C75 C70 C71 Rh4 119.5(8)
C68 C67 C71 C70 -2.4(8)
C72 C67 C71 C70 179.2(7)
Rh4 C67 C71 C70 -61.5(5)
C68 C67 C71 C76 -177.9(8)
C72 C67 C71 C76 3.8(12)
Rh4 C67 C71 C76 123.0(8)
C68 C67 C71 Rh4 59.1(5)
C72 C67 C71 Rh4 -119.3(8)
O11 S1 C77 F1 -176.5(10)
O10 S1 C77 F1 63.0(10)
O9 S1 C77 F1 -53.3(10)
O11 S1 C77 F3 61.7(11)
O10 S1 C77 F3 -58.9(10)
O9 S1 C77 F3 -175.2(9)
O11 S1 C77 F2 -56.2(10)
O10 S1 C77 F2 -176.7(8)
O9 S1 C77 F2 67.0(9)
O12 S2 C78 F5 176.3(6)
O13 S2 C78 F5 -62.4(6)
O14 S2 C78 F5 57.9(6)
O12 S2 C78 F6 -63.4(7)
O13 S2 C78 F6 57.9(6)
O14 S2 C78 F6 178.2(6)
O12 S2 C78 F4 57.7(7)
O13 S2 C78 F4 179.0(5)
O14 S2 C78 F4 -60.7(6)
O17 S3 C79 F7 -50.7(13)
O16 S3 C79 F7 -171.5(13)
O15 S3 C79 F7 67.7(12)
O17 S3 C79 F9 -177.5(11)
O16 S3 C79 F9 61.7(14)
O15 S3 C79 F9 -59.1(11)
O17 S3 C79 F8 68.3(13)
O16 S3 C79 F8 -52.5(14)
O15 S3 C79 F8 -173.3(11)
O18 S4 C80 F10 -61(2)
O19 S4 C80 F10 66.7(18)
O20 S4 C80 F10 -174.6(16)
O18 S4 C80 F12 180(2)
O19 S4 C80 F12 -53(2)
O20 S4 C80 F12 66(2)
O18 S4 C80 F11 46(2)
O19 S4 C80 F11 173.1(17)
O20 S4 C80 F11 -68.2(17)
O18' S4' C80' F10' -47(3)
O20' S4' C80' F10' -167(2)
O19' S4' C80' F10' 66(2)
O18' S4' C80' F11' -173(3)
O20' S4' C80' F11' 66(3)
O19' S4' C80' F11' -61(3)
O18' S4' C80' F12' 65(3)
O20' S4' C80' F12' -55(2)
O19' S4' C80' F12' 177.9(19)
C84 C83 O21 C82 -174.3(18)
C81 C82 O21 C83 -174.9(17)
